data_4320518
loop_
_publ_author_name
'Claire J. Carmalt'
'John D. Mileham'
'Andrew J. P. White'
'David J. Williams'
'Jonathan W. Steed'

_publ_section_title
;
 Synthesis and Characterization of Gallium Silylamido Complexes
;
_journal_name_full 'Inorganic Chemistry'
_journal_page_first 6035
_journal_page_last 6038
_journal_paper_doi 10.1021/ic010507q
_journal_volume 40
_journal_year 2001
_chemical_formula_sum 'C44 H54 Cl2 Ga2 N2 Si4'
_chemical_formula_weight 933.59
_chemical_name_systematic
;
?
;
_space_group_IT_number 2
_symmetry_cell_setting triclinic
_symmetry_space_group_name_Hall '-P 1'
_symmetry_space_group_name_H-M 'P -1'
_atom_sites_solution_hydrogens geom
_atom_sites_solution_primary direct
_atom_sites_solution_secondary difmap
_audit_creation_method SHELXL
_cell_angle_alpha 73.503(5)
_cell_angle_beta 83.418(7)
_cell_angle_gamma 75.594(7)
_cell_formula_units_Z 2
_cell_length_a 10.2961(10)
_cell_length_b 13.9703(10)
_cell_length_c 17.7560(12)
_cell_measurement_reflns_used 39
_cell_measurement_temperature 173(2)
_cell_measurement_theta_max 27.94
_cell_measurement_theta_min 10.52
_cell_volume 2369.2(3)
_computing_cell_refinement 'Siemens XSCANS'
_computing_data_collection 'Siemens XSCANS'
_computing_data_reduction 'Siemens SHELXTL'
_computing_molecular_graphics 'Siemens SHELXTL'
_computing_publication_material 'Siemens SHELXTL'
_computing_structure_refinement 'SHELXL-93 (Sheldrick, 1993)'
_computing_structure_solution 'SHELXS-86 (Sheldrick, 1990)'
_diffrn_ambient_temperature 173(2)
_diffrn_measurement_device 'Siemens P4'
_diffrn_measurement_method '\w scans'
_diffrn_radiation_monochromator graphite
_diffrn_radiation_source 'fine-focus sealed tube'
_diffrn_radiation_type CuK\a
_diffrn_radiation_wavelength 1.54178
_diffrn_reflns_av_R_equivalents 0.0244
_diffrn_reflns_av_sigmaI/netI 0.0340
_diffrn_reflns_limit_h_max 11
_diffrn_reflns_limit_h_min 0
_diffrn_reflns_limit_k_max 15
_diffrn_reflns_limit_k_min -14
_diffrn_reflns_limit_l_max 19
_diffrn_reflns_limit_l_min -19
_diffrn_reflns_number 7431
_diffrn_reflns_theta_max 59.99
_diffrn_reflns_theta_min 2.60
_diffrn_standards_interval_count 97
_diffrn_standards_number 3
_exptl_absorpt_coefficient_mu 3.636
_exptl_absorpt_correction_T_max 0.6720
_exptl_absorpt_correction_T_min 0.2040
_exptl_absorpt_correction_type empirical
_exptl_crystal_colour Colourless
_exptl_crystal_density_diffrn 1.309
_exptl_crystal_description needles
_exptl_crystal_F_000 968
_exptl_crystal_size_max 0.63
_exptl_crystal_size_mid 0.13
_exptl_crystal_size_min 0.10
_refine_diff_density_max 0.490
_refine_diff_density_min -0.355
_refine_diff_density_rms 0.060
_refine_ls_extinction_coef 0.00038(8)
_refine_ls_extinction_expression Fc^*^=kFc[1+0.001xFc^2^\l^3^/sin(2\q)]^-1/4^
_refine_ls_extinction_method SHELXL
_refine_ls_goodness_of_fit_all 1.023
_refine_ls_goodness_of_fit_obs 1.045
_refine_ls_matrix_type full
_refine_ls_number_parameters 416
_refine_ls_number_reflns 6686
_refine_ls_number_restraints 0
_refine_ls_restrained_S_all 1.032
_refine_ls_restrained_S_obs 1.045
_refine_ls_R_factor_all 0.0475
_refine_ls_R_factor_obs 0.0366
_refine_ls_shift/esd_max 0.000
_refine_ls_shift/esd_mean 0.000
_refine_ls_structure_factor_coef Fsqd
_refine_ls_weighting_details 'w=1/[\s^2^(Fo^2^)+(0.0473P)^2^+1.7113P] where P=(Fo^2^+2Fc^2^)/3'
_refine_ls_weighting_scheme calc
_refine_ls_wR_factor_all 0.0936
_refine_ls_wR_factor_obs 0.0867
_reflns_number_observed 5903
_reflns_number_total 6981
_reflns_observed_criterion >2sigma(I)
_cod_data_source_file ic010507q_2.cif
_cod_data_source_block Compound2
_cod_depositor_comments
;
The following automatic conversions were performed:

'_symmetry_cell_setting' value 'Triclinic' changed to 'triclinic'
according to the built-in table from CIF Core dictionary named
'cif_core.dic' version 2.4.1 from
2010-06-29.

'_exptl_absorpt_correction_type' value 'Empirical'
changed to 'empirical' according to the built-in table from CIF Core
dictionary named 'cif_core.dic' version 2.4.1 from 2010-06-29.

Automatic conversion script
Id: cif_fix_values 1646 2011-03-28 12:23:43Z adriana 

The following automatic conversions were performed:

'_refine_ls_weighting_scheme' value 'calc
w=1/[\s^2^(Fo^2^)+(0.0473P)^2^+1.7113P] where P=(Fo^2^+2Fc^2^)/3' was
changed to 'calc'. New tag '_refine_ls_weighting_details' was
created. The value of the new tag was set to
'w=1/[\s^2^(Fo^2^)+(0.0473P)^2^+1.7113P] where P=(Fo^2^+2Fc^2^)/3'.

Automatic conversion script
Id: cif_fix_values 3143 2015-03-26 13:38:13Z robertas 
;
_cod_original_formula_sum 'C44 H54 N2 Si4 Cl2 Ga2'
_cod_database_code 4320518

loop_
_symmetry_equiv_pos_as_xyz
'x, y, z'
'-x, -y, -z'

loop_
_atom_site_aniso_label
_atom_site_aniso_U_11
_atom_site_aniso_U_22
_atom_site_aniso_U_33
_atom_site_aniso_U_23
_atom_site_aniso_U_13
_atom_site_aniso_U_12
Ga1 0.0317(2) 0.0288(2) 0.0266(2) -0.00842(14) 0.00009(15) -0.0066(2)
Ga2 0.0297(2) 0.0296(2) 0.0258(2) -0.00906(14) -0.00053(15) -0.0069(2)
Cl1 0.0313(4) 0.0303(4) 0.0357(4) -0.0079(3) -0.0005(3) -0.0099(3)
Cl2 0.0303(4) 0.0288(4) 0.0373(4) -0.0073(3) -0.0005(3) -0.0089(3)
Si1 0.0332(5) 0.0311(4) 0.0335(4) -0.0118(3) -0.0034(4) -0.0075(4)
Si2 0.0303(5) 0.0326(4) 0.0383(5) -0.0122(4) 0.0004(4) -0.0090(4)
Si3 0.0383(5) 0.0320(4) 0.0343(4) -0.0086(3) -0.0066(4) -0.0128(4)
Si4 0.0362(5) 0.0319(4) 0.0298(4) -0.0058(3) 0.0067(4) -0.0052(4)
N1 0.0313(15) 0.0288(13) 0.0316(13) -0.0118(10) 0.0002(11) -0.0073(11)
N2 0.0351(15) 0.0297(13) 0.0236(12) -0.0068(10) 0.0007(11) -0.0107(11)
C1 0.124(5) 0.042(2) 0.042(2) -0.009(2) -0.002(3) 0.007(3)
C2 0.161(6) 0.058(3) 0.038(2) -0.001(2) -0.010(3) 0.007(3)
C3 0.068(3) 0.078(3) 0.031(2) -0.014(2) -0.003(2) -0.005(2)
C4 0.086(3) 0.064(3) 0.042(2) -0.024(2) -0.009(2) -0.014(2)
C5 0.076(3) 0.045(2) 0.036(2) -0.013(2) -0.007(2) -0.014(2)
C6 0.033(2) 0.036(2) 0.029(2) -0.0073(13) -0.0003(13) -0.0052(14)
C7 0.044(2) 0.043(2) 0.050(2) -0.024(2) 0.003(2) -0.014(2)
C8 0.062(3) 0.048(2) 0.039(2) -0.014(2) -0.016(2) 0.000(2)
C9 0.038(2) 0.050(2) 0.062(2) -0.020(2) -0.011(2) -0.017(2)
C10 0.037(2) 0.068(3) 0.077(3) -0.034(2) 0.002(2) -0.025(2)
C11 0.051(3) 0.056(2) 0.073(3) -0.019(2) 0.021(2) -0.027(2)
C12 0.052(3) 0.074(3) 0.062(3) 0.015(2) 0.001(2) -0.016(2)
C13 0.032(2) 0.063(3) 0.064(3) 0.004(2) -0.002(2) -0.014(2)
C14 0.029(2) 0.035(2) 0.044(2) -0.0159(14) -0.0032(14) -0.0094(14)
C15 0.039(2) 0.051(2) 0.055(2) -0.024(2) -0.007(2) -0.012(2)
C16 0.046(2) 0.047(2) 0.051(2) -0.009(2) 0.006(2) -0.015(2)
C17 0.043(2) 0.053(2) 0.046(2) -0.019(2) -0.007(2) -0.003(2)
C18 0.046(2) 0.057(2) 0.060(2) -0.032(2) -0.014(2) 0.011(2)
C19 0.049(3) 0.047(2) 0.092(3) -0.034(2) -0.024(2) 0.011(2)
C20 0.053(3) 0.042(2) 0.074(3) -0.007(2) -0.022(2) -0.009(2)
C21 0.036(2) 0.047(2) 0.050(2) -0.009(2) -0.008(2) -0.010(2)
C22 0.030(2) 0.041(2) 0.045(2) -0.0174(15) -0.0058(15) -0.0076(15)
C23 0.053(2) 0.041(2) 0.039(2) -0.0143(15) -0.004(2) -0.009(2)
C24 0.087(4) 0.053(2) 0.049(2) -0.024(2) -0.015(2) -0.012(2)
C25 0.074(3) 0.081(3) 0.047(2) -0.038(2) -0.005(2) 0.007(3)
C26 0.052(3) 0.127(5) 0.045(2) -0.038(3) 0.011(2) -0.014(3)
C27 0.044(2) 0.079(3) 0.043(2) -0.025(2) 0.004(2) -0.020(2)
C28 0.039(2) 0.034(2) 0.028(2) -0.0092(13) -0.0042(14) -0.0018(14)
C29 0.055(2) 0.047(2) 0.032(2) -0.0048(15) 0.008(2) -0.011(2)
C30 0.067(3) 0.046(2) 0.046(2) -0.013(2) 0.016(2) 0.006(2)
C31 0.033(2) 0.055(2) 0.079(3) 0.002(2) 0.007(2) -0.015(2)
C32 0.041(3) 0.078(3) 0.099(4) 0.013(3) -0.016(3) -0.035(2)
C33 0.067(3) 0.058(3) 0.080(3) 0.013(2) -0.034(3) -0.040(2)
C34 0.064(3) 0.043(2) 0.064(3) -0.010(2) -0.017(2) -0.019(2)
C35 0.036(2) 0.037(2) 0.055(2) -0.011(2) -0.003(2) -0.013(2)
C36 0.023(2) 0.034(2) 0.044(2) 0.0066(14) 0.0019(14) -0.0093(14)
C37 0.030(2) 0.062(2) 0.049(2) -0.005(2) -0.004(2) -0.017(2)
C38 0.066(3) 0.056(2) 0.072(3) -0.032(2) -0.017(2) -0.016(2)
C39 0.095(4) 0.053(2) 0.059(3) -0.005(2) -0.040(3) -0.024(2)
C40 0.118(5) 0.064(3) 0.076(3) 0.011(3) -0.063(3) -0.028(3)
C41 0.071(3) 0.048(2) 0.091(4) 0.016(2) -0.037(3) -0.013(2)
C42 0.041(2) 0.037(2) 0.071(3) -0.005(2) -0.009(2) -0.009(2)
C43 0.032(2) 0.045(2) 0.046(2) -0.011(2) -0.0040(15) -0.013(2)
C44 0.041(2) 0.041(2) 0.039(2) -0.0063(14) -0.0099(15) -0.016(2)

loop_
_atom_site_label
_atom_site_type_symbol
_atom_site_fract_x
_atom_site_fract_y
_atom_site_fract_z
_atom_site_U_iso_or_equiv
_atom_site_thermal_displace_type
_atom_site_occupancy
_atom_site_calc_flag
_atom_site_refinement_flags
_atom_site_disorder_group
Ga1 Ga 0.09927(4) 0.13485(3) 0.16210(2) 0.02897(11) Uani 1 d . .
Ga2 Ga 0.32461(4) -0.09203(3) 0.22675(2) 0.02804(11) Uani 1 d . .
Cl1 Cl 0.32921(8) 0.08647(5) 0.18868(4) 0.0322(2) Uani 1 d . .
Cl2 Cl 0.08839(8) -0.03906(5) 0.22069(4) 0.0321(2) Uani 1 d . .
Si1 Si 0.08145(9) 0.27109(7) 0.27542(5) 0.0317(2) Uani 1 d . .
Si2 Si -0.16933(9) 0.21078(7) 0.24145(5) 0.0330(2) Uani 1 d . .
Si3 Si 0.52845(10) -0.13771(7) 0.35360(5) 0.0336(2) Uani 1 d . .
Si4 Si 0.25292(10) -0.19009(7) 0.39948(5) 0.0343(2) Uani 1 d . .
N1 N 0.0008(3) 0.2098(2) 0.22871(15) 0.0298(6) Uani 1 d . .
N2 N 0.3711(3) -0.1423(2) 0.33039(14) 0.0291(6) Uani 1 d . .
C1 C 0.0605(4) 0.25903(14) 0.00151(14) 0.075(2) Uani 1 d G .
H1A H 0.0406(4) 0.31486(14) 0.02465(14) 0.090 Uiso 1 calc R .
C2 C 0.0575(4) 0.2774(2) -0.07949(13) 0.093(2) Uani 1 d G .
H2A H 0.0355(6) 0.3457(2) -0.1117(2) 0.112 Uiso 1 calc R .
C3 C 0.0866(4) 0.1957(2) -0.11335(10) 0.0613(12) Uani 1 d G .
H3A H 0.0845(5) 0.2082(3) -0.16870(10) 0.074 Uiso 1 calc R .
C4 C 0.1187(3) 0.0956(2) -0.06621(13) 0.0617(12) Uani 1 d G .
H4A H 0.1386(5) 0.0398(2) -0.0893(2) 0.074 Uiso 1 calc R .
C5 C 0.1217(3) 0.07729(13) 0.01479(12) 0.0517(10) Uani 1 d G .
H5A H 0.1437(5) 0.00893(14) 0.0470(2) 0.062 Uiso 1 calc R .
C6 C 0.0926(3) 0.1590(2) 0.04865(10) 0.0335(7) Uani 1 d G .
C7 C -0.0399(4) 0.3618(3) 0.3237(2) 0.0433(8) Uani 1 d . .
H7A H -0.0998(4) 0.4119(3) 0.2845(2) 0.065 Uiso 1 calc R .
H7B H 0.0094(4) 0.3975(3) 0.3465(2) 0.065 Uiso 1 calc R .
H7C H -0.0932(4) 0.3235(3) 0.3653(2) 0.065 Uiso 1 calc R .
C8 C 0.1892(4) 0.1800(3) 0.3547(2) 0.0505(10) Uani 1 d . .
H8A H 0.2554(4) 0.1301(3) 0.3328(2) 0.076 Uiso 1 calc R .
H8B H 0.1331(4) 0.1440(3) 0.3959(2) 0.076 Uiso 1 calc R .
H8C H 0.2356(4) 0.2180(3) 0.3772(2) 0.076 Uiso 1 calc R .
C9 C 0.3237(2) 0.3344(2) 0.20128(13) 0.0468(9) Uani 1 d G .
H9A H 0.3696(2) 0.2848(2) 0.24411(13) 0.056 Uiso 1 calc R .
C10 C 0.3943(2) 0.3937(2) 0.1427(2) 0.0556(11) Uani 1 d G .
H10A H 0.4883(2) 0.3845(3) 0.1455(2) 0.067 Uiso 1 calc R .
C11 C 0.3272(3) 0.4663(2) 0.08000(15) 0.0590(11) Uani 1 d G .
H11A H 0.3754(3) 0.5068(3) 0.0399(2) 0.071 Uiso 1 calc R .
C12 C 0.1896(3) 0.4798(2) 0.07592(14) 0.0698(14) Uani 1 d G .
H12A H 0.1437(3) 0.5295(3) 0.0331(2) 0.084 Uiso 1 calc R .
C13 C 0.1190(2) 0.4206(2) 0.13451(15) 0.0569(11) Uani 1 d G .
H13A H 0.0249(2) 0.4297(3) 0.1317(2) 0.068 Uiso 1 calc R .
C14 C 0.1861(2) 0.3479(2) 0.19719(12) 0.0344(7) Uani 1 d G .
C15 C -0.2190(4) 0.1550(3) 0.1686(2) 0.0455(9) Uani 1 d . .
H15A H -0.1978(4) 0.1941(3) 0.1153(2) 0.068 Uiso 1 calc R .
H15B H -0.3156(4) 0.1581(3) 0.1753(2) 0.068 Uiso 1 calc R .
H15C H -0.1696(4) 0.0834(3) 0.1769(2) 0.068 Uiso 1 calc R .
C16 C -0.2115(4) 0.1337(3) 0.3424(2) 0.0487(9) Uani 1 d . .
H16A H -0.1862(4) 0.1617(3) 0.3819(2) 0.073 Uiso 1 calc R .
H16B H -0.1622(4) 0.0622(3) 0.3499(2) 0.073 Uiso 1 calc R .
H16C H -0.3082(4) 0.1369(3) 0.3482(2) 0.073 Uiso 1 calc R .
C17 C -0.3662(2) 0.3778(2) 0.28152(11) 0.0470(9) Uani 1 d G .
H17A H -0.3800(2) 0.3294(2) 0.32976(11) 0.056 Uiso 1 calc R .
C18 C -0.4381(2) 0.4791(2) 0.26807(14) 0.0540(10) Uani 1 d G .
H18A H -0.5010(3) 0.4998(3) 0.3071(2) 0.065 Uiso 1 calc R .
C19 C -0.4179(3) 0.54991(14) 0.1975(2) 0.0615(12) Uani 1 d G .
H19A H -0.4670(4) 0.6191(2) 0.1883(2) 0.074 Uiso 1 calc R .
C20 C -0.3258(3) 0.5195(2) 0.14034(13) 0.0566(11) Uani 1 d G .
H20A H -0.3120(4) 0.5680(2) 0.0921(2) 0.068 Uiso 1 calc R .
C21 C -0.2539(2) 0.4183(2) 0.15378(12) 0.0446(8) Uani 1 d G .
H21A H -0.1910(3) 0.3976(2) 0.1147(2) 0.054 Uiso 1 calc R .
C22 C -0.2742(2) 0.34748(13) 0.22437(13) 0.0374(7) Uani 1 d G .
C23 C 0.3045(2) -0.1983(2) 0.11182(13) 0.0439(8) Uani 1 d G .
H23A H 0.2250(2) -0.2106(2) 0.14190(13) 0.053 Uiso 1 calc R .
C24 C 0.3434(3) -0.2359(2) 0.04614(15) 0.0605(12) Uani 1 d G .
H24A H 0.2905(4) -0.2738(3) 0.0313(2) 0.073 Uiso 1 calc R .
C25 C 0.4598(3) -0.2180(2) 0.00213(13) 0.0673(13) Uani 1 d G .
H25A H 0.4864(4) -0.2437(3) -0.0428(2) 0.081 Uiso 1 calc R .
C26 C 0.5372(2) -0.1625(3) 0.02380(14) 0.0737(15) Uani 1 d G .
H26A H 0.6168(3) -0.1503(4) -0.0063(2) 0.088 Uiso 1 calc R .
C27 C 0.4983(2) -0.1249(2) 0.08948(14) 0.0525(10) Uani 1 d G .
H27A H 0.5513(3) -0.0870(3) 0.1043(2) 0.063 Uiso 1 calc R .
C28 C 0.3820(2) -0.1429(2) 0.13349(11) 0.0344(7) Uani 1 d G .
C29 C 0.3299(4) -0.2772(3) 0.4919(2) 0.0467(9) Uani 1 d . .
H29A H 0.4001(4) -0.3329(3) 0.4793(2) 0.070 Uiso 1 calc R .
H29B H 0.2607(4) -0.3059(3) 0.5273(2) 0.070 Uiso 1 calc R .
H29C H 0.3693(4) -0.2384(3) 0.5177(2) 0.070 Uiso 1 calc R .
C30 C 0.1213(5) -0.0872(3) 0.4293(2) 0.0577(11) Uani 1 d . .
H30A H 0.0777(5) -0.0392(3) 0.3825(2) 0.087 Uiso 1 calc R .
H30B H 0.1629(5) -0.0503(3) 0.4557(2) 0.087 Uiso 1 calc R .
H30C H 0.0543(5) -0.1179(3) 0.4653(2) 0.087 Uiso 1 calc R .
C31 C 0.0372(2) -0.2685(2) 0.3675(2) 0.0600(12) Uani 1 d G .
H31A H -0.0183(2) -0.2270(2) 0.3981(2) 0.072 Uiso 1 calc R .
C32 C -0.0172(2) -0.3296(2) 0.3360(2) 0.075(2) Uani 1 d G .
H32A H -0.1099(2) -0.3298(3) 0.3452(3) 0.090 Uiso 1 calc R .
C33 C 0.0641(3) -0.3904(2) 0.2913(2) 0.0674(14) Uani 1 d G .
H33A H 0.0270(4) -0.4322(3) 0.2698(2) 0.081 Uiso 1 calc R .
C34 C 0.1997(3) -0.3902(2) 0.27792(15) 0.0554(10) Uani 1 d G .
H34A H 0.2553(4) -0.4318(3) 0.2473(2) 0.066 Uiso 1 calc R .
C35 C 0.2541(2) -0.3292(2) 0.30936(15) 0.0417(8) Uani 1 d G .
H35A H 0.3468(2) -0.3290(3) 0.3002(2) 0.050 Uiso 1 calc R .
C36 C 0.1728(2) -0.2683(2) 0.35413(14) 0.0370(8) Uani 1 d G .
C37 C 0.6340(4) -0.0998(3) 0.2625(2) 0.0475(9) Uani 1 d . .
H37A H 0.6417(4) -0.1481(3) 0.2307(2) 0.071 Uiso 1 calc R .
H37B H 0.7236(4) -0.1007(3) 0.2768(2) 0.071 Uiso 1 calc R .
H37C H 0.5922(4) -0.0306(3) 0.2322(2) 0.071 Uiso 1 calc R .
C38 C 0.5156(5) -0.0445(3) 0.4129(3) 0.0596(11) Uani 1 d . .
H38A H 0.4603(5) -0.0635(3) 0.4610(3) 0.089 Uiso 1 calc R .
H38B H 0.4741(5) 0.0245(3) 0.3821(3) 0.089 Uiso 1 calc R .
H38C H 0.6055(5) -0.0456(3) 0.4267(3) 0.089 Uiso 1 calc R .
C39 C 0.6782(3) -0.2827(2) 0.48200(15) 0.0668(14) Uani 1 d G .
H39A H 0.6712(3) -0.2257(2) 0.50252(15) 0.080 Uiso 1 calc R .
C40 C 0.7446(4) -0.3800(2) 0.52291(14) 0.086(2) Uani 1 d G .
H40A H 0.7830(5) -0.3894(3) 0.5714(2) 0.103 Uiso 1 calc R .
C41 C 0.7548(3) -0.4634(2) 0.4929(2) 0.0747(15) Uani 1 d G .
H41A H 0.8002(4) -0.5298(2) 0.5208(2) 0.090 Uiso 1 calc R .
C42 C 0.6986(3) -0.44955(14) 0.4219(2) 0.0513(10) Uani 1 d G .
H42A H 0.7056(4) -0.5066(2) 0.4014(2) 0.062 Uiso 1 calc R .
C43 C 0.6322(2) -0.3523(2) 0.38103(12) 0.0400(8) Uani 1 d G .
H43A H 0.5938(4) -0.3429(2) 0.33254(15) 0.048 Uiso 1 calc R .
C44 C 0.6220(3) -0.26890(13) 0.41105(13) 0.0392(8) Uani 1 d G .

loop_
_atom_type_symbol
_atom_type_description
_atom_type_scat_dispersion_real
_atom_type_scat_dispersion_imag
_atom_type_scat_source
C C 0.0181 0.0091 'International Tables Vol C Tables 4.2.6.8 and 6.1.1.4'
H H 0.0000 0.0000 'International Tables Vol C Tables 4.2.6.8 and 6.1.1.4'
N N 0.0311 0.0180 'International Tables Vol C Tables 4.2.6.8 and 6.1.1.4'
Si Si 0.2541 0.3302 'International Tables Vol C Tables 4.2.6.8 and 6.1.1.4'
Cl Cl 0.3639 0.7018 'International Tables Vol C Tables 4.2.6.8 and 6.1.1.4'
Ga Ga -1.2846 0.7763 'International Tables Vol C Tables 4.2.6.8 and 6.1.1.4'

loop_
_geom_angle_atom_site_label_1
_geom_angle_atom_site_label_2
_geom_angle_atom_site_label_3
_geom_angle
_geom_angle_site_symmetry_1
_geom_angle_site_symmetry_3
_geom_angle_publ_flag
N1 Ga1 C6 130.04(11) . . ?
N1 Ga1 Cl1 111.27(9) . . ?
C6 Ga1 Cl1 105.73(9) . . ?
N1 Ga1 Cl2 106.62(8) . . ?
C6 Ga1 Cl2 107.12(7) . . ?
Cl1 Ga1 Cl2 87.89(3) . . ?
N2 Ga2 C28 132.93(11) . . ?
N2 Ga2 Cl2 109.80(9) . . ?
C28 Ga2 Cl2 103.97(7) . . ?
N2 Ga2 Cl1 106.68(8) . . ?
C28 Ga2 Cl1 106.76(7) . . ?
Cl2 Ga2 Cl1 87.25(3) . . ?
Ga1 Cl1 Ga2 91.50(3) . . ?
Ga2 Cl2 Ga1 91.87(3) . . ?
N1 Si1 C8 112.8(2) . . ?
N1 Si1 C7 112.1(2) . . ?
C8 Si1 C7 105.7(2) . . ?
N1 Si1 C14 107.51(12) . . ?
C8 Si1 C14 110.5(2) . . ?
C7 Si1 C14 108.12(14) . . ?
N1 Si2 C15 110.3(2) . . ?
N1 Si2 C16 111.3(2) . . ?
C15 Si2 C16 108.0(2) . . ?
N1 Si2 C22 110.64(12) . . ?
C15 Si2 C22 106.97(15) . . ?
C16 Si2 C22 109.47(15) . . ?
N2 Si3 C37 110.67(15) . . ?
N2 Si3 C38 111.4(2) . . ?
C37 Si3 C38 108.5(2) . . ?
N2 Si3 C44 110.91(12) . . ?
C37 Si3 C44 106.4(2) . . ?
C38 Si3 C44 108.7(2) . . ?
N2 Si4 C30 112.9(2) . . ?
N2 Si4 C29 112.5(2) . . ?
C30 Si4 C29 106.3(2) . . ?
N2 Si4 C36 107.23(11) . . ?
C30 Si4 C36 110.2(2) . . ?
C29 Si4 C36 107.54(15) . . ?
Si2 N1 Si1 124.5(2) . . ?
Si2 N1 Ga1 115.92(14) . . ?
Si1 N1 Ga1 119.5(2) . . ?
Si3 N2 Si4 123.81(15) . . ?
Si3 N2 Ga2 118.46(14) . . ?
Si4 N2 Ga2 117.7(2) . . ?
C2 C1 C6 120.0 . . ?
C3 C2 C1 120.0 . . ?
C4 C3 C2 120.0 . . ?
C5 C4 C3 120.0 . . ?
C4 C5 C6 120.0 . . ?
C5 C6 C1 120.0 . . ?
C5 C6 Ga1 120.59(12) . . ?
C1 C6 Ga1 119.40(12) . . ?
C10 C9 C14 120.0 . . ?
C9 C10 C11 120.0 . . ?
C10 C11 C12 120.0 . . ?
C13 C12 C11 120.0 . . ?
C12 C13 C14 120.0 . . ?
C13 C14 C9 120.0 . . ?
C13 C14 Si1 117.25(13) . . ?
C9 C14 Si1 122.74(13) . . ?
C18 C17 C22 120.0 . . ?
C17 C18 C19 120.0 . . ?
C20 C19 C18 120.0 . . ?
C19 C20 C21 120.0 . . ?
C22 C21 C20 120.0 . . ?
C21 C22 C17 120.0 . . ?
C21 C22 Si2 118.48(12) . . ?
C17 C22 Si2 121.49(12) . . ?
C24 C23 C28 120.0 . . ?
C23 C24 C25 120.0 . . ?
C26 C25 C24 120.0 . . ?
C27 C26 C25 120.0 . . ?
C28 C27 C26 120.0 . . ?
C27 C28 C23 120.0 . . ?
C27 C28 Ga2 121.19(12) . . ?
C23 C28 Ga2 118.81(12) . . ?
C32 C31 C36 120.0 . . ?
C33 C32 C31 120.0 . . ?
C32 C33 C34 120.0 . . ?
C35 C34 C33 120.0 . . ?
C34 C35 C36 120.0 . . ?
C35 C36 C31 120.0 . . ?
C35 C36 Si4 118.56(13) . . ?
C31 C36 Si4 121.39(13) . . ?
C40 C39 C44 120.0 . . ?
C39 C40 C41 120.0 . . ?
C42 C41 C40 120.0 . . ?
C41 C42 C43 120.0 . . ?
C44 C43 C42 120.0 . . ?
C43 C44 C39 120.0 . . ?
C43 C44 Si3 118.47(13) . . ?
C39 C44 Si3 121.52(13) . . ?

loop_
_geom_bond_atom_site_label_1
_geom_bond_atom_site_label_2
_geom_bond_distance
_geom_bond_site_symmetry_2
_geom_bond_publ_flag
Ga1 N1 1.850(3) . ?
Ga1 C6 1.952(2) . ?
Ga1 Cl1 2.3587(9) . ?
Ga1 Cl2 2.3813(8) . ?
Ga2 N2 1.846(2) . ?
Ga2 C28 1.957(2) . ?
Ga2 Cl2 2.3651(9) . ?
Ga2 Cl1 2.4025(8) . ?
Si1 N1 1.739(3) . ?
Si1 C8 1.863(4) . ?
Si1 C7 1.866(4) . ?
Si1 C14 1.904(2) . ?
Si2 N1 1.738(3) . ?
Si2 C15 1.861(4) . ?
Si2 C16 1.876(4) . ?
Si2 C22 1.904(2) . ?
Si3 N2 1.738(3) . ?
Si3 C37 1.864(4) . ?
Si3 C38 1.865(4) . ?
Si3 C44 1.900(2) . ?
Si4 N2 1.740(3) . ?
Si4 C30 1.866(4) . ?
Si4 C29 1.867(4) . ?
Si4 C36 1.904(2) . ?
C1 C2 1.39 . ?
C1 C6 1.39 . ?
C2 C3 1.39 . ?
C3 C4 1.39 . ?
C4 C5 1.39 . ?
C5 C6 1.39 . ?
C9 C10 1.39 . ?
C9 C14 1.39 . ?
C10 C11 1.39 . ?
C11 C12 1.39 . ?
C12 C13 1.39 . ?
C13 C14 1.39 . ?
C17 C18 1.39 . ?
C17 C22 1.39 . ?
C18 C19 1.39 . ?
C19 C20 1.39 . ?
C20 C21 1.39 . ?
C21 C22 1.39 . ?
C23 C24 1.39 . ?
C23 C28 1.39 . ?
C24 C25 1.39 . ?
C25 C26 1.39 . ?
C26 C27 1.39 . ?
C27 C28 1.39 . ?
C31 C32 1.39 . ?
C31 C36 1.39 . ?
C32 C33 1.39 . ?
C33 C34 1.39 . ?
C34 C35 1.39 . ?
C35 C36 1.39 . ?
C39 C40 1.39 . ?
C39 C44 1.39 . ?
C40 C41 1.39 . ?
C41 C42 1.39 . ?
C42 C43 1.39 . ?
C43 C44 1.39 . ?
